data_7110882
loop_
_publ_author_name
'Aaker\"oy, Christer B.'
'Beatty, Alicia M.'
'Leinen, Destin S.'
'Lorimer, Keith R.'

_publ_section_title
;
 Deliberate combination of coordination polymers and hydrogen bonds in a
 supramolecular design strategy for inorganic/organic hybrid networks
;
_journal_issue 11
_journal_name_full 'Chemical Communications'
_journal_page_first 935
_journal_paper_doi 10.1039/b001001o
_journal_year 2000
_chemical_formula_sum 'C6 H6 Cu I N2 O'
_chemical_formula_weight 312.57
_chemical_name_systematic
;
 ?
;
_space_group_IT_number 14
_symmetry_cell_setting monoclinic
_symmetry_space_group_name_Hall '-P 2ybc'
_symmetry_space_group_name_H-M 'P 1 21/c 1'
_atom_sites_solution_hydrogens mixed
_atom_sites_solution_primary Patterson
_atom_sites_solution_secondary difmap
_audit_creation_method SHELXL-97
_cell_angle_alpha 90.00
_cell_angle_beta 109.626(4)
_cell_angle_gamma 90.00
_cell_formula_units_Z 4
_cell_length_a 13.495(3)
_cell_length_b 4.1059(9)
_cell_length_c 16.727(4)
_cell_measurement_temperature 173(2)
_cell_volume 873.0(3)
_computing_cell_refinement 'Bruker SMART'
_computing_data_collection 'Bruker SMART'
_computing_data_reduction 'Bruker SHELXTL'
_computing_molecular_graphics 'Bruker SHELXTL'
_computing_publication_material 'Bruker SHELXTL'
_computing_structure_refinement 'SHELXL-97 (Sheldrick, 1997)'
_computing_structure_solution 'SHELXS-97 (Sheldrick, 1990)'
_diffrn_ambient_temperature 293(2)
_diffrn_measured_fraction_theta_full 0.914
_diffrn_measured_fraction_theta_max 0.914
_diffrn_measurement_device_type 'CCD area detector'
_diffrn_measurement_method 'phi and omega scans'
_diffrn_radiation_monochromator graphite
_diffrn_radiation_source 'fine-focus sealed tube'
_diffrn_radiation_type MoK\a
_diffrn_radiation_wavelength 0.71073
_diffrn_reflns_av_R_equivalents 0.1085
_diffrn_reflns_av_sigmaI/netI 0.0819
_diffrn_reflns_limit_h_max 17
_diffrn_reflns_limit_h_min -17
_diffrn_reflns_limit_k_max 5
_diffrn_reflns_limit_k_min -5
_diffrn_reflns_limit_l_max 21
_diffrn_reflns_limit_l_min -20
_diffrn_reflns_number 5614
_diffrn_reflns_theta_full 28.35
_diffrn_reflns_theta_max 28.35
_diffrn_reflns_theta_min 1.60
_exptl_absorpt_coefficient_mu 5.982
_exptl_absorpt_correction_T_max 1.0000
_exptl_absorpt_correction_T_min 0.4484
_exptl_absorpt_correction_type SADABS
_exptl_crystal_colour yellow
_exptl_crystal_density_diffrn 2.378
_exptl_crystal_density_method 'not measured'
_exptl_crystal_description needles
_exptl_crystal_F_000 584
_exptl_crystal_size_max 0.28
_exptl_crystal_size_mid 0.16
_exptl_crystal_size_min 0.04
_refine_diff_density_max 2.558
_refine_diff_density_min -2.036
_refine_diff_density_rms 0.230
_refine_ls_extinction_method none
_refine_ls_goodness_of_fit_ref 1.109
_refine_ls_hydrogen_treatment 'riding model'
_refine_ls_matrix_type full
_refine_ls_number_parameters 100
_refine_ls_number_reflns 1996
_refine_ls_number_restraints 0
_refine_ls_restrained_S_all 1.109
_refine_ls_R_factor_all 0.0687
_refine_ls_R_factor_gt 0.0514
_refine_ls_shift/su_max 0.001
_refine_ls_shift/su_mean 0.000
_refine_ls_structure_factor_coef Fsqd
_refine_ls_weighting_details 'calc w=1/[\s^2^(Fo^2^)+(0.0828P)^2^+0.0000P] where P=(Fo^2^+2Fc^2^)/3'
_refine_ls_weighting_scheme calc
_refine_ls_wR_factor_gt 0.1334
_refine_ls_wR_factor_ref 0.1441
_reflns_number_gt 1527
_reflns_number_total 1996
_reflns_threshold_expression >2sigma(I)
_cod_data_source_file b001001osup1.cif
_cod_data_source_block Compound_2
_cod_depositor_comments
;
The following automatic conversions were performed:

'_symmetry_cell_setting' value 'Monoclinic' changed to 'monoclinic'
according to /home/saulius/struct/CIF-dictionaries/cif_core.dic
dictionary named 'cif_core.dic' version 2.4.2 from 2011-04-26.

Automatic conversion script
Id: cif_fix_values 1891 2012-01-12 08:04:46Z andrius 

The following automatic conversions were performed:

'_atom_sites_solution_hydrogens' value 'geom/difmap' was changed to
'mixed'.

Automatic conversion script
Id: cif_fix_values 6452 2018-10-05 10:23:21Z andrius 
;
_cod_original_sg_symbol_H-M P2(1)/c
_cod_database_code 7110882

loop_
_symmetry_equiv_pos_as_xyz
'x, y, z'
'-x, y+1/2, -z+1/2'
'-x, -y, -z'
'x, -y-1/2, z-1/2'

loop_
_atom_site_label
_atom_site_type_symbol
_atom_site_fract_x
_atom_site_fract_y
_atom_site_fract_z
_atom_site_U_iso_or_equiv
_atom_site_adp_type
_atom_site_occupancy
_atom_site_symmetry_multiplicity
_atom_site_calc_flag
_atom_site_refinement_flags
I1 I 0.61534(4) 0.42444(10) 0.86028(3) 0.0347(2) Uani 1 1 d .
Cu1 Cu 0.42396(8) 0.4395(2) 0.74643(6) 0.0401(3) Uani 1 1 d .
N1 N 0.3183(5) 0.3719(13) 0.8079(4) 0.0352(12) Uani 1 1 d .
C2 C 0.3483(6) 0.2145(18) 0.8826(4) 0.0407(16) Uani 1 1 d .
H2 H 0.4186 0.1557 0.9069 0.049 Uiso 1 1 calc R
C3 C 0.2793(7) 0.1354(19) 0.9252(5) 0.0444(18) Uani 1 1 d .
H3 H 0.3033 0.0264 0.9769 0.053 Uiso 1 1 calc R
C4 C 0.1746(6) 0.2208(17) 0.8898(4) 0.0360(15) Uani 1 1 d .
C5 C 0.1423(6) 0.3837(17) 0.8124(5) 0.0391(16) Uani 1 1 d .
H5 H 0.0723 0.4432 0.7867 0.047 Uiso 1 1 calc R
C6 C 0.2164(6) 0.4560(17) 0.7743(5) 0.0383(16) Uani 1 1 d .
H6 H 0.1945 0.5680 0.7229 0.046 Uiso 1 1 calc R
C7 C 0.0952(6) 0.1311(19) 0.9321(5) 0.0419(17) Uani 1 1 d .
N8 N 0.1307(7) 0.138(3) 1.0169(5) 0.079(3) Uani 1 1 d .
H8A H 0.0999 0.0680 1.0614 0.095 Uiso 1 1 d R
H8B H 0.1944 0.3015 1.0483 0.095 Uiso 1 1 d R
O9 O 0.0055(5) 0.067(2) 0.8912(4) 0.074(2) Uani 1 1 d .

loop_
_atom_site_aniso_label
_atom_site_aniso_U_11
_atom_site_aniso_U_22
_atom_site_aniso_U_33
_atom_site_aniso_U_23
_atom_site_aniso_U_13
_atom_site_aniso_U_12
I1 0.0404(3) 0.0247(2) 0.0334(3) -0.00003(15) 0.00489(19) -0.00200(17)
Cu1 0.0446(6) 0.0389(5) 0.0407(5) 0.0044(4) 0.0194(4) 0.0002(4)
N1 0.042(3) 0.034(2) 0.032(3) 0.001(2) 0.015(2) -0.002(3)
C2 0.037(4) 0.046(3) 0.041(4) 0.011(3) 0.016(3) 0.005(3)
C3 0.042(4) 0.056(4) 0.035(4) 0.011(3) 0.013(3) -0.004(4)
C4 0.040(4) 0.039(3) 0.032(3) -0.002(3) 0.017(3) -0.011(3)
C5 0.036(4) 0.040(3) 0.039(4) 0.004(3) 0.009(3) 0.001(3)
C6 0.040(4) 0.041(3) 0.033(3) 0.006(3) 0.011(3) 0.002(3)
C7 0.036(4) 0.050(4) 0.041(4) 0.000(3) 0.015(3) -0.014(3)
N8 0.051(5) 0.151(9) 0.037(4) -0.005(4) 0.018(3) -0.038(6)
O9 0.041(4) 0.133(7) 0.046(3) 0.006(4) 0.010(3) -0.027(4)

loop_
_atom_type_symbol
_atom_type_description
_atom_type_scat_dispersion_real
_atom_type_scat_dispersion_imag
_atom_type_scat_source
C C 0.0033 0.0016 'International Tables Vol C Tables 4.2.6.8 and 6.1.1.4'
H H 0.0000 0.0000 'International Tables Vol C Tables 4.2.6.8 and 6.1.1.4'
N N 0.0061 0.0033 'International Tables Vol C Tables 4.2.6.8 and 6.1.1.4'
O O 0.0106 0.0060 'International Tables Vol C Tables 4.2.6.8 and 6.1.1.4'
Cu Cu 0.3201 1.2651 'International Tables Vol C Tables 4.2.6.8 and 6.1.1.4'
I I -0.4742 1.8119 'International Tables Vol C Tables 4.2.6.8 and 6.1.1.4'

loop_
_geom_angle_atom_site_label_1
_geom_angle_atom_site_label_2
_geom_angle_atom_site_label_3
_geom_angle
_geom_angle_site_symmetry_1
_geom_angle_site_symmetry_3
Cu1 I1 Cu1 66.42(3) 2_646 .
Cu1 I1 Cu1 101.30(4) 2_646 2_656
Cu1 I1 Cu1 65.08(3) . 2_656
N1 Cu1 I1 115.69(16) . 2_656
N1 Cu1 I1 108.24(18) . .
I1 Cu1 I1 115.82(4) 2_656 .
N1 Cu1 I1 102.21(16) . 2_646
I1 Cu1 I1 101.30(4) 2_656 2_646
I1 Cu1 I1 112.63(4) . 2_646
N1 Cu1 Cu1 119.49(16) . 2_646
I1 Cu1 Cu1 123.49(5) 2_656 2_646
I1 Cu1 Cu1 56.15(4) . 2_646
I1 Cu1 Cu1 56.50(2) 2_646 2_646
N1 Cu1 Cu1 133.35(16) . 2_656
I1 Cu1 Cu1 57.43(2) 2_656 2_656
I1 Cu1 Cu1 58.42(4) . 2_656
I1 Cu1 Cu1 124.39(5) 2_646 2_656
Cu1 Cu1 Cu1 91.06(6) 2_646 2_656
C2 N1 C6 117.3(6) . .
C2 N1 Cu1 119.5(5) . .
C6 N1 Cu1 123.0(5) . .
N1 C2 C3 123.2(7) . .
C4 C3 C2 119.1(6) . .
C3 C4 C5 118.5(7) . .
C3 C4 C7 121.3(6) . .
C5 C4 C7 120.2(7) . .
C6 C5 C4 118.8(7) . .
N1 C6 C5 123.1(6) . .
O9 C7 N8 122.9(8) . .
O9 C7 C4 121.4(7) . .
N8 C7 C4 115.7(7) . .

loop_
_geom_bond_atom_site_label_1
_geom_bond_atom_site_label_2
_geom_bond_distance
_geom_bond_site_symmetry_2
I1 Cu1 2.6069(10) 2_646
I1 Cu1 2.6452(12) .
I1 Cu1 2.7023(10) 2_656
Cu1 N1 2.038(6) .
Cu1 I1 2.6070(10) 2_656
Cu1 I1 2.7023(10) 2_646
Cu1 Cu1 2.8768(15) 2_646
Cu1 Cu1 2.8768(15) 2_656
N1 C2 1.342(9) .
N1 C6 1.344(10) .
C2 C3 1.388(11) .
C3 C4 1.382(11) .
C4 C5 1.391(10) .
C4 C7 1.515(10) .
C5 C6 1.387(11) .
C7 O9 1.203(10) .
C7 N8 1.335(11) .

loop_
_geom_hbond_atom_site_label_D
_geom_hbond_atom_site_label_H
_geom_hbond_atom_site_label_A
_geom_hbond_distance_DH
_geom_hbond_distance_HA
_geom_hbond_distance_DA
_geom_hbond_angle_DHA
_geom_hbond_site_symmetry_A
N8 H8A O9 1.01 1.93 2.889(10) 158.3 3_557
N8 H8B I1 1.08 2.75 3.803(8) 165.6 3_667
